data_7210933
loop_
_publ_author_name
'Zhou, Pei'
'Yao, Jian-feng'
'Sheng, Chuan-fang'
'Li, Hui'

_publ_section_title
;
 A continuing tale of chirality: metal coordination extended axial
 chirality of 4,4&#x2032;-bipy to 1D infinite chain under cooperation of a
 nucleotide ligand
;
_journal_issue 42
_journal_name_full CrystEngComm
_journal_page_first 8430
_journal_paper_doi 10.1039/c3ce40977e
_journal_volume 15
_journal_year 2013
_chemical_absolute_configuration ad
_chemical_formula_sum 'C38 H74 N10 Ni2 O33 P2'
_chemical_formula_weight 1378.43
_chemical_name_systematic
; 
 ? 
;
_space_group_IT_number 4
_symmetry_cell_setting monoclinic
_symmetry_space_group_name_Hall 'P 2yb'
_symmetry_space_group_name_H-M 'P 1 21 1'
_atom_sites_solution_hydrogens geom
_atom_sites_solution_primary direct
_atom_sites_solution_secondary difmap
_audit_creation_method SHELXL-97
_cell_angle_alpha 90.00
_cell_angle_beta 115.87(3)
_cell_angle_gamma 90.00
_cell_formula_units_Z 2
_cell_length_a 12.387(3)
_cell_length_b 18.193(4)
_cell_length_c 14.163(3)
_cell_measurement_reflns_used 8606
_cell_measurement_temperature 153.1500
_cell_measurement_theta_max 29.0669
_cell_measurement_theta_min 2.7511
_cell_volume 2871.9(13)
_computing_cell_refinement 'Bruker XSCANS'
_computing_data_collection 'Bruker XSCANS'
_computing_data_reduction 'Bruker SHELXTL'
_computing_molecular_graphics 'Bruker SHELXTL'
_computing_publication_material 'Bruker SHELXTL'
_computing_structure_refinement 'SHELXL-97 (Sheldrick, 1997)'
_computing_structure_solution 'SHELXS-97 (Sheldrick, 1990)'
_diffrn_ambient_temperature 153.1500
_diffrn_measured_fraction_theta_full 0.981
_diffrn_measured_fraction_theta_max 0.981
_diffrn_measurement_device_type 'Bruker P4'
_diffrn_measurement_method '\w scans'
_diffrn_radiation_monochromator graphite
_diffrn_radiation_source 'fine-focus sealed tube'
_diffrn_radiation_type MoK\a
_diffrn_radiation_wavelength 0.71073
_diffrn_reflns_av_R_equivalents 0.0616
_diffrn_reflns_av_sigmaI/netI 0.1146
_diffrn_reflns_limit_h_max 14
_diffrn_reflns_limit_h_min -16
_diffrn_reflns_limit_k_max 24
_diffrn_reflns_limit_k_min -23
_diffrn_reflns_limit_l_max 18
_diffrn_reflns_limit_l_min -18
_diffrn_reflns_number 24983
_diffrn_reflns_theta_full 29.04
_diffrn_reflns_theta_max 29.04
_diffrn_reflns_theta_min 2.91
_diffrn_standards_decay_% 0
_diffrn_standards_interval_count 0
_diffrn_standards_interval_time 0
_diffrn_standards_number 0
_exptl_absorpt_coefficient_mu 0.816
_exptl_absorpt_correction_T_max 1.0000
_exptl_absorpt_correction_T_min 0.8437
_exptl_absorpt_correction_type empirical
_exptl_crystal_colour Green
_exptl_crystal_density_diffrn 1.594
_exptl_crystal_density_method 'not measured'
_exptl_crystal_description Prism
_exptl_crystal_F_000 1444
_exptl_crystal_size_max 0.6000
_exptl_crystal_size_mid 0.1460
_exptl_crystal_size_min 0.0300
_refine_diff_density_max 0.540
_refine_diff_density_min -0.626
_refine_diff_density_rms 0.111
_refine_ls_abs_structure_details 'Flack H D (1983), Acta Cryst. A39, 876-881'
_refine_ls_abs_structure_Flack 0.022(17)
_refine_ls_extinction_method none
_refine_ls_goodness_of_fit_ref 1.064
_refine_ls_hydrogen_treatment mixed
_refine_ls_matrix_type full
_refine_ls_number_parameters 770
_refine_ls_number_reflns 13112
_refine_ls_number_restraints 7
_refine_ls_restrained_S_all 1.064
_refine_ls_R_factor_all 0.0998
_refine_ls_R_factor_gt 0.0673
_refine_ls_shift/su_max 0.001
_refine_ls_shift/su_mean 0.000
_refine_ls_structure_factor_coef Fsqd
_refine_ls_weighting_details 'calc w=1/[\s^2^(Fo^2^)+(0.0476P)^2^+0.0000P] where P=(Fo^2^+2Fc^2^)/3'
_refine_ls_weighting_scheme calc
_refine_ls_wR_factor_gt 0.1197
_refine_ls_wR_factor_ref 0.1379
_reflns_number_gt 9141
_reflns_number_total 13112
_reflns_threshold_expression >2sigma(I)
_cod_data_source_file c3ce40977e.txt
_cod_data_source_block CMP-bipy-Ni(6)
_cod_depositor_comments
;
The following automatic conversions were performed:

'_symmetry_cell_setting' value 'Monoclinic' changed to 'monoclinic'
according to /home/saulius/struct/CIF-dictionaries/cif_core.dic
dictionary named 'cif_core.dic' version 2.4.2 from 2011-04-26.

Automatic conversion script
Id: cif_fix_values 1891 2012-01-12 08:04:46Z andrius 
;
_cod_original_cell_volume 2872.0(10)
_cod_original_sg_symbol_H-M P2(1)
_cod_database_code 7210933

loop_
_symmetry_equiv_pos_as_xyz
'x, y, z'
'-x, y+1/2, -z'

loop_
_atom_site_label
_atom_site_type_symbol
_atom_site_fract_x
_atom_site_fract_y
_atom_site_fract_z
_atom_site_U_iso_or_equiv
_atom_site_adp_type
_atom_site_occupancy
_atom_site_symmetry_multiplicity
_atom_site_calc_flag
_atom_site_refinement_flags
Ni1 Ni -0.00964(7) 0.45938(4) 0.43928(6) 0.01261(18) Uani 1 1 d .
Ni2 Ni 0.98724(7) 0.39629(4) 0.94407(6) 0.01217(18) Uani 1 1 d .
P3 P -0.08231(15) 0.36137(10) 0.59882(13) 0.0137(4) Uani 1 1 d .
P4 P 0.92898(15) 0.50478(9) 1.09946(13) 0.0132(4) Uani 1 1 d .
C1 C 1.6383(5) 0.3803(4) 1.2238(5) 0.0188(14) Uani 1 1 d .
H1 H 1.6115 0.3360 1.1883 0.023 Uiso 1 1 calc R
C2 C 1.5550(6) 0.4344(4) 1.2186(5) 0.0150(14) Uani 1 1 d .
C3 C 1.6038(6) 0.5003(4) 1.2722(5) 0.0202(15) Uani 1 1 d .
H3 H 1.5535 0.5387 1.2704 0.024 Uiso 1 1 calc R
C4 C 1.3734(6) 0.3546(4) 1.1353(5) 0.0161(14) Uani 1 1 d .
H4 H 1.4221 0.3132 1.1559 0.019 Uiso 1 1 calc R
C5 C 1.4239(6) 0.4230(4) 1.1610(5) 0.0136(13) Uani 1 1 d .
C6 C 1.3439(6) 0.4824(4) 1.1291(5) 0.0162(14) Uani 1 1 d .
H6A H 1.3730 0.5302 1.1455 0.019 Uiso 1 1 calc R
C7 C 1.2230(6) 0.4706(4) 1.0739(5) 0.0185(15) Uani 1 1 d .
H7A H 1.1724 0.5113 1.0547 0.022 Uiso 1 1 calc R
C8 C 1.2499(6) 0.3465(4) 1.0786(5) 0.0176(14) Uani 1 1 d .
H8A H 1.2183 0.2993 1.0623 0.021 Uiso 1 1 calc R
C9 C 0.7288(6) 0.3417(4) 0.8256(6) 0.0205(15) Uani 1 1 d .
H9A H 0.7605 0.2956 0.8511 0.025 Uiso 1 1 calc R
C10 C 0.6051(6) 0.3489(4) 0.7698(5) 0.0198(15) Uani 1 1 d .
H10A H 0.5565 0.3078 0.7596 0.024 Uiso 1 1 calc R
C11 C 0.5533(5) 0.4154(4) 0.7296(5) 0.0125(13) Uani 1 1 d .
C12 C 0.6304(6) 0.4742(4) 0.7470(5) 0.0233(16) Uani 1 1 d .
H12 H 0.5998 0.5203 0.7204 0.028 Uiso 1 1 calc R
C13 C 0.7543(5) 0.4646(4) 0.8045(5) 0.0181(14) Uani 1 1 d .
H13 H 0.8045 0.5050 0.8162 0.022 Uiso 1 1 calc R
C14 C 0.4199(6) 0.4257(4) 0.6676(5) 0.0112(13) Uani 1 1 d .
C15 C 0.3412(5) 0.3670(4) 0.6418(5) 0.0175(14) Uani 1 1 d .
H15 H 0.3692 0.3196 0.6634 0.021 Uiso 1 1 calc R
C16 C 0.2184(6) 0.3805(4) 0.5824(5) 0.0173(14) Uani 1 1 d .
H16 H 0.1659 0.3409 0.5671 0.021 Uiso 1 1 calc R
C17 C 0.2477(6) 0.5025(4) 0.5722(5) 0.0192(15) Uani 1 1 d U
H17 H 0.2172 0.5491 0.5483 0.023 Uiso 1 1 calc R
C18 C 0.3706(6) 0.4957(4) 0.6331(5) 0.0217(16) Uani 1 1 d .
H18 H 0.4196 0.5370 0.6508 0.026 Uiso 1 1 calc R
C19 C -0.2408(6) 0.3924(4) 0.2809(5) 0.0241(15) Uani 1 1 d .
H19 H -0.1882 0.3553 0.2828 0.029 Uiso 1 1 calc R
C20 C -0.2728(6) 0.5077(4) 0.3279(5) 0.0173(14) Uani 1 1 d .
H20 H -0.2427 0.5518 0.3627 0.021 Uiso 1 1 calc R
C21 C -0.6644(6) 0.4523(4) 0.3775(5) 0.0166(14) Uani 1 1 d .
C22 C -0.5369(6) 0.4457(4) 0.4356(5) 0.0174(14) Uani 1 1 d .
H22 H -0.4876 0.4867 0.4502 0.021 Uiso 1 1 calc R
C23 C -0.4904(5) 0.3783(3) 0.4688(5) 0.0164(13) Uani 1 1 d .
H23 H -0.4078 0.3721 0.5049 0.020 Uiso 1 1 calc R
C24 C -0.6909(6) 0.3266(4) 0.3973(5) 0.0176(14) Uani 1 1 d .
C25 C 0.7953(5) 0.6230(4) 1.0243(5) 0.0237(15) Uani 1 1 d .
H25A H 0.8086 0.6262 0.9618 0.028 Uiso 1 1 calc R
H25B H 0.8579 0.6508 1.0795 0.028 Uiso 1 1 calc R
C26 C 0.6760(5) 0.6556(4) 1.0023(5) 0.0206(15) Uani 1 1 d .
H26 H 0.6778 0.7084 0.9894 0.025 Uiso 1 1 calc R
C28 C 0.4726(5) 0.6241(3) 0.9165(5) 0.0178(13) Uani 1 1 d .
H28 H 0.4158 0.6541 0.8586 0.021 Uiso 1 1 calc R
C32 C 0.4959(5) 0.4876(4) 0.9339(5) 0.0180(14) Uani 1 1 d .
H32 H 0.5786 0.4941 0.9622 0.022 Uiso 1 1 calc R
C33 C 0.4517(6) 0.4193(4) 0.9200(5) 0.0183(15) Uani 1 1 d .
H33 H 0.5017 0.3784 0.9406 0.022 Uiso 1 1 calc R
C34 C 0.3242(6) 0.4122(4) 0.8722(5) 0.0168(15) Uani 1 1 d .
C35 C 0.2999(5) 0.5392(4) 0.8710(5) 0.0145(13) Uani 1 1 d .
C36 C -0.2014(5) 0.2376(4) 0.5634(5) 0.0201(14) Uani 1 1 d .
H36A H -0.1641 0.2238 0.6369 0.024 Uiso 1 1 calc R
H36B H -0.1532 0.2180 0.5306 0.024 Uiso 1 1 calc R
C37 C -0.3281(6) 0.2063(4) 0.5100(5) 0.0161(14) Uani 1 1 d .
H37 H -0.3241 0.1535 0.5250 0.019 Uiso 1 1 calc R
C41 C -0.5234(5) 0.2417(3) 0.4774(5) 0.0185(13) Uani 1 1 d .
H41 H -0.5736 0.2165 0.5050 0.022 Uiso 1 1 calc R
C42 C 0.4955(5) 0.6612(3) 1.0214(5) 0.0220(13) Uani 1 1 d .
H42 H 0.4469 0.6398 1.0535 0.026 Uiso 1 1 calc R
C43 C 0.6299(5) 0.6438(3) 1.0837(5) 0.0214(14) Uani 1 1 d .
H43 H 0.6407 0.5923 1.1066 0.026 Uiso 1 1 calc R
C44 C -0.5280(5) 0.2001(3) 0.3819(5) 0.0211(13) Uani 1 1 d .
H44 H -0.5916 0.2178 0.3156 0.025 Uiso 1 1 calc R
C45 C -0.4011(5) 0.2171(3) 0.3931(5) 0.0180(14) Uani 1 1 d .
H45 H -0.3964 0.2685 0.3746 0.022 Uiso 1 1 calc R
N1 N 1.1738(5) 0.4044(3) 1.0463(4) 0.0141(11) Uani 1 1 d .
N2 N 0.8040(4) 0.3983(3) 0.8439(4) 0.0170(12) Uani 1 1 d .
N3 N 0.1718(4) 0.4473(3) 0.5463(4) 0.0113(11) Uani 1 1 d .
N4 N -0.1941(4) 0.4545(3) 0.3342(4) 0.0139(11) Uani 1 1 d .
N5 N -0.7370(5) 0.3949(3) 0.3613(4) 0.0182(12) Uani 1 1 d .
N6 N -0.5663(4) 0.3184(3) 0.4488(4) 0.0142(11) Uani 1 1 d .
N7 N -0.7148(5) 0.5166(3) 0.3380(4) 0.0206(12) Uani 1 1 d .
H7B H -0.7915 0.5199 0.3036 0.025 Uiso 1 1 calc R
H7C H -0.6707 0.5549 0.3469 0.025 Uiso 1 1 calc R
N8 N 0.2518(5) 0.4721(3) 0.8514(4) 0.0169(12) Uani 1 1 d .
N9 N 0.2697(5) 0.3466(3) 0.8456(5) 0.0248(14) Uani 1 1 d .
H9B H 0.1927 0.3439 0.8169 0.030 Uiso 1 1 calc R
H9C H 0.3119 0.3071 0.8572 0.030 Uiso 1 1 calc R
N10 N 0.4230(4) 0.5483(3) 0.9077(4) 0.0155(11) Uani 1 1 d .
O1 O -0.7559(4) 0.2718(3) 0.3807(4) 0.0211(11) Uani 1 1 d .
O2 O -0.2080(4) 0.3161(3) 0.5537(3) 0.0191(10) Uani 1 1 d .
O3 O -0.1139(4) 0.4352(2) 0.6325(3) 0.0157(10) Uani 1 1 d .
O4 O 0.0096(4) 0.3160(3) 0.6888(3) 0.0166(10) Uani 1 1 d .
O5 O -0.0483(4) 0.3682(3) 0.5080(3) 0.0157(10) Uani 1 1 d .
O6 O -0.0430(4) 0.5334(2) 0.5352(3) 0.0169(10) Uani 1 1 d .
H6D H 0.0099 0.5651 0.5702 0.020 Uiso 1 1 d R
H6 H -0.0651 0.5111 0.5740 0.025 Uiso 1 1 d R
O7 O 0.0261(4) 0.5548(3) 0.3744(3) 0.0190(10) Uani 1 1 d .
H7F H -0.0064 0.5948 0.3797 0.023 Uiso 1 1 d R
H7 H 0.0072 0.5482 0.3119 0.029 Uiso 1 1 d R
O8 O 0.0261(4) 0.3965(3) 0.3339(3) 0.0153(9) Uani 1 1 d .
H8D H 0.0939 0.3966 0.3322 0.018 Uiso 1 1 d R
H8 H -0.0293 0.4005 0.2750 0.023 Uiso 1 1 d R
O9 O 1.0189(4) 0.4592(3) 0.8376(3) 0.0163(10) Uani 1 1 d .
H9F H 1.0904 0.4638 0.8449 0.020 Uiso 1 1 d R
H9 H 0.9761 0.4449 0.7779 0.024 Uiso 1 1 d R
O10 O 1.0142(4) 0.2990(3) 0.8782(3) 0.0155(10) Uani 1 1 d .
H10D H 0.9793 0.2605 0.8849 0.019 Uiso 1 1 d R
H10 H 0.9949 0.3052 0.8155 0.023 Uiso 1 1 d R
O11 O 0.9499(4) 0.3270(3) 1.0450(3) 0.0175(10) Uani 1 1 d .
H11C H 0.9390 0.3613 1.0807 0.021 Uiso 1 1 d R
H11 H 1.0099 0.3030 1.0811 0.026 Uiso 1 1 d R
O13 O 0.9603(4) 0.4939(2) 1.0075(3) 0.0144(10) Uani 1 1 d .
O14 O 1.0234(4) 0.5527(3) 1.1853(3) 0.0168(10) Uani 1 1 d .
O15 O 0.9033(4) 0.4333(2) 1.1397(3) 0.0149(10) Uani 1 1 d .
O16 O 0.8022(4) 0.5480(3) 1.0555(4) 0.0164(10) Uani 1 1 d .
O17 O 0.8830(4) 0.1667(3) 0.8749(3) 0.0223(10) Uani 1 1 d .
H17C H 0.9088 0.1335 0.8478 0.027 Uiso 1 1 d R
H17D H 0.9034 0.1553 0.9386 0.027 Uiso 1 1 d R
O18 O 0.8644(4) 0.1401(3) 0.3525(4) 0.0256(11) Uani 1 1 d .
H18C H 0.9087 0.1780 0.3655 0.031 Uiso 1 1 d R
H18D H 0.8373 0.1303 0.2874 0.031 Uiso 1 1 d R
O19 O 0.1225(4) 0.2311(3) 0.1682(4) 0.0303(12) Uani 1 1 d .
H19C H 0.1537 0.2374 0.2342 0.036 Uiso 1 1 d R
H19D H 0.0775 0.1934 0.1528 0.036 Uiso 1 1 d R
O20 O 0.0040(5) 0.2569(3) 0.4105(4) 0.0392(15) Uani 1 1 d .
H20C H 0.0662 0.2616 0.4000 0.047 Uiso 1 1 d R
H20D H 0.0252 0.2389 0.4714 0.047 Uiso 1 1 d R
O21 O 0.0976(4) 0.1867(3) 0.6469(3) 0.0222(11) Uani 1 1 d .
H21C H 0.0634 0.2257 0.6530 0.027 Uiso 1 1 d R
H21D H 0.1653 0.1835 0.6999 0.027 Uiso 1 1 d R
O22 O 0.0328(4) 0.6122(3) 0.9160(4) 0.0269(11) Uani 1 1 d .
H22C H 0.0918 0.6027 0.9026 0.032 Uiso 1 1 d R
H22D H 0.0173 0.5742 0.9429 0.032 Uiso 1 1 d R
O23 O 0.2368(4) 0.5962(3) 0.8599(4) 0.0211(11) Uani 1 1 d .
O28 O -0.4025(4) 0.2411(2) 0.5539(3) 0.0202(9) Uani 1 1 d .
O30 O 0.5834(4) 0.6210(3) 0.9093(4) 0.0243(11) Uani 1 1 d .
O31 O 0.4823(4) 0.7382(2) 1.0104(4) 0.0307(11) Uani 1 1 d .
H31 H 0.4128 0.7495 0.9961 0.046 Uiso 1 1 calc R
O32 O 0.6880(4) 0.6911(3) 1.1719(3) 0.0324(11) Uani 1 1 d .
H32A H 0.6384 0.7075 1.1901 0.049 Uiso 1 1 calc R
O33 O -0.3680(4) 0.1698(3) 0.3298(3) 0.0280(10) Uani 1 1 d .
H33A H -0.2948 0.1696 0.3522 0.042 Uiso 1 1 calc R
O34 O -0.5343(4) 0.1238(2) 0.3963(4) 0.0293(11) Uani 1 1 d .
H34 H -0.5983 0.1139 0.3975 0.044 Uiso 1 1 calc R
O35 O 0.2284(5) 0.1757(3) 0.5257(4) 0.0511(15) Uani 1 1 d .
H35D H 0.1804 0.1901 0.5502 0.061 Uiso 1 1 d R
H35C H 0.2259 0.2016 0.4748 0.061 Uiso 1 1 d R
O36 O 0.6453(4) 0.1548(3) 0.7310(3) 0.0320(11) Uani 1 1 d .
H36E H 0.7187 0.1591 0.7745 0.038 Uiso 1 1 d R
H36F H 0.6326 0.1815 0.6779 0.038 Uiso 1 1 d R
O37 O 0.7215(4) 0.5597(3) 0.5795(4) 0.0460(14) Uani 1 1 d .
H37C H 0.7717 0.5248 0.5932 0.055 Uiso 1 1 d R
H37D H 0.7406 0.5935 0.5481 0.055 Uiso 1 1 d R
O40 O 0.5751(5) 0.6884(3) 0.2870(4) 0.0584(17) Uani 1 1 d .
H40C H 0.6316 0.6831 0.3483 0.070 Uiso 1 1 d R
H40D H 0.5093 0.6768 0.2884 0.070 Uiso 1 1 d R
O42 O 0.2416(5) 0.7444(4) 0.9376(7) 0.119(4) Uani 1 1 d .
H42C H 0.1783 0.7618 0.9382 0.142 Uiso 1 1 d R
H42D H 0.2273 0.7009 0.9133 0.142 Uiso 1 1 d R

loop_
_atom_site_aniso_label
_atom_site_aniso_U_11
_atom_site_aniso_U_22
_atom_site_aniso_U_33
_atom_site_aniso_U_23
_atom_site_aniso_U_13
_atom_site_aniso_U_12
Ni1 0.0070(4) 0.0148(4) 0.0122(4) 0.0001(3) 0.0007(3) 0.0006(3)
Ni2 0.0069(4) 0.0136(4) 0.0123(4) 0.0004(3) 0.0008(3) 0.0004(3)
P3 0.0083(7) 0.0164(9) 0.0124(8) 0.0011(7) 0.0007(6) -0.0019(6)
P4 0.0096(8) 0.0145(8) 0.0143(8) 0.0004(7) 0.0040(7) 0.0019(6)
C1 0.006(3) 0.019(4) 0.028(3) -0.007(3) 0.003(3) 0.001(2)
C2 0.011(3) 0.021(3) 0.010(3) 0.001(3) 0.003(2) -0.004(3)
C3 0.010(3) 0.020(4) 0.029(4) 0.005(3) 0.007(3) 0.004(3)
C4 0.007(3) 0.016(3) 0.021(3) 0.001(3) 0.002(3) 0.005(2)
C5 0.009(3) 0.016(3) 0.016(3) 0.002(3) 0.005(3) 0.001(2)
C6 0.015(3) 0.012(3) 0.016(3) -0.006(3) 0.002(3) -0.004(2)
C7 0.009(3) 0.022(4) 0.019(3) -0.003(3) 0.001(3) -0.001(3)
C8 0.014(3) 0.017(3) 0.022(3) 0.003(3) 0.009(3) 0.002(2)
C9 0.015(3) 0.011(3) 0.030(4) -0.001(3) 0.004(3) -0.002(3)
C10 0.007(3) 0.020(4) 0.024(4) 0.006(3) -0.001(3) 0.000(2)
C11 0.006(3) 0.016(3) 0.012(3) -0.003(2) 0.001(2) -0.001(2)
C12 0.008(3) 0.024(4) 0.030(4) 0.013(3) 0.002(3) -0.001(2)
C13 0.007(3) 0.016(3) 0.022(3) 0.007(3) -0.002(2) -0.005(2)
C14 0.010(3) 0.013(3) 0.009(3) 0.003(2) 0.003(2) 0.002(2)
C15 0.003(3) 0.020(3) 0.022(3) 0.006(3) -0.002(2) 0.000(2)
C16 0.013(3) 0.015(3) 0.020(3) -0.006(3) 0.003(3) -0.001(2)
C17 0.006(3) 0.019(3) 0.025(3) 0.004(3) -0.001(3) 0.006(2)
C18 0.012(3) 0.026(4) 0.023(4) 0.004(3) 0.004(3) 0.000(3)
C19 0.009(3) 0.025(4) 0.029(3) -0.004(3) 0.000(3) 0.002(3)
C20 0.009(3) 0.016(3) 0.021(3) -0.001(3) 0.001(3) -0.004(2)
C21 0.022(3) 0.015(3) 0.016(3) -0.003(3) 0.011(3) -0.004(3)
C22 0.018(3) 0.017(3) 0.018(3) -0.004(3) 0.008(3) -0.002(3)
C23 0.011(3) 0.018(3) 0.017(3) -0.002(2) 0.003(2) -0.002(2)
C24 0.020(3) 0.017(3) 0.014(3) -0.009(3) 0.006(3) 0.000(2)
C25 0.008(3) 0.018(3) 0.040(4) 0.008(3) 0.005(3) 0.003(2)
C26 0.007(3) 0.015(3) 0.036(4) 0.006(3) 0.006(3) 0.004(3)
C28 0.008(3) 0.017(3) 0.023(3) 0.007(3) 0.003(2) 0.005(2)
C32 0.009(3) 0.022(3) 0.019(3) 0.004(3) 0.002(2) 0.009(2)
C33 0.018(3) 0.021(4) 0.020(3) 0.006(3) 0.011(3) 0.006(3)
C34 0.022(3) 0.016(4) 0.016(3) -0.001(3) 0.012(3) -0.006(3)
C35 0.010(3) 0.023(3) 0.010(3) -0.004(2) 0.003(2) -0.001(2)
C36 0.011(3) 0.024(3) 0.019(3) 0.004(3) 0.001(2) 0.002(2)
C37 0.012(3) 0.014(3) 0.021(3) -0.002(3) 0.006(3) 0.004(3)
C41 0.006(3) 0.025(3) 0.019(3) -0.005(3) 0.001(2) -0.001(2)
C42 0.022(3) 0.009(3) 0.037(4) 0.002(3) 0.015(3) -0.002(2)
C43 0.009(3) 0.019(3) 0.028(3) 0.004(3) 0.001(3) 0.001(2)
C44 0.009(3) 0.019(3) 0.027(3) -0.007(3) -0.001(2) -0.005(2)
C45 0.009(3) 0.019(3) 0.022(3) 0.000(3) 0.003(2) -0.001(2)
N1 0.009(3) 0.017(3) 0.015(3) 0.002(2) 0.004(2) 0.002(2)
N2 0.006(2) 0.022(3) 0.019(3) -0.004(3) 0.001(2) 0.000(2)
N3 0.004(2) 0.015(3) 0.013(3) 0.005(2) 0.002(2) 0.002(2)
N4 0.009(2) 0.013(3) 0.012(2) -0.002(2) -0.003(2) 0.001(2)
N5 0.019(3) 0.016(3) 0.020(3) 0.002(3) 0.009(2) 0.006(2)
N6 0.011(2) 0.007(2) 0.022(3) 0.000(2) 0.004(2) -0.0016(18)
N7 0.018(3) 0.015(3) 0.025(3) 0.005(2) 0.006(2) 0.004(2)
N8 0.006(2) 0.024(3) 0.019(3) -0.003(2) 0.005(2) 0.001(2)
N9 0.022(3) 0.015(3) 0.041(4) 0.002(3) 0.018(3) 0.001(2)
N10 0.010(2) 0.015(3) 0.018(3) -0.001(2) 0.003(2) 0.0016(19)
O1 0.014(2) 0.014(2) 0.030(3) -0.001(2) 0.005(2) -0.0059(18)
O2 0.015(2) 0.014(2) 0.023(2) 0.000(2) 0.004(2) -0.0056(19)
O3 0.012(2) 0.015(2) 0.016(2) -0.0009(18) 0.0018(17) 0.0014(17)
O4 0.009(2) 0.022(3) 0.013(2) 0.0041(19) -0.0008(17) 0.0066(17)
O5 0.015(2) 0.016(2) 0.014(2) -0.0006(19) 0.0044(19) 0.0010(19)
O6 0.015(2) 0.015(2) 0.019(2) -0.0011(19) 0.0058(19) -0.0014(18)
O7 0.023(3) 0.015(2) 0.014(2) 0.0028(19) 0.003(2) 0.003(2)
O8 0.012(2) 0.020(2) 0.015(2) 0.001(2) 0.0068(18) 0.000(2)
O9 0.007(2) 0.021(3) 0.016(2) 0.001(2) 0.0007(17) -0.0061(19)
O10 0.015(2) 0.015(2) 0.017(2) 0.0007(19) 0.0072(19) -0.0016(18)
O11 0.015(2) 0.018(2) 0.019(2) 0.002(2) 0.007(2) -0.0035(19)
O13 0.011(2) 0.016(2) 0.014(2) -0.0011(19) 0.0034(18) 0.0019(18)
O14 0.019(2) 0.018(2) 0.012(2) -0.0008(18) 0.0051(18) 0.0024(18)
O15 0.016(2) 0.011(2) 0.018(2) -0.0012(17) 0.0085(18) -0.0023(17)
O16 0.009(2) 0.014(2) 0.027(2) 0.003(2) 0.008(2) -0.0030(18)
O17 0.022(2) 0.019(2) 0.024(2) 0.003(2) 0.0082(19) 0.0029(19)
O18 0.023(3) 0.021(3) 0.027(3) -0.002(2) 0.006(2) -0.0043(19)
O19 0.027(3) 0.027(3) 0.023(2) 0.001(2) -0.002(2) -0.007(2)
O20 0.056(4) 0.031(3) 0.046(3) -0.014(3) 0.036(3) -0.024(3)
O21 0.014(2) 0.020(2) 0.024(2) 0.000(2) 0.0014(18) 0.0032(18)
O22 0.034(3) 0.016(2) 0.031(3) 0.003(2) 0.016(2) 0.007(2)
O23 0.012(2) 0.019(3) 0.029(2) -0.004(2) 0.006(2) 0.0013(18)
O28 0.012(2) 0.024(2) 0.019(2) -0.0011(19) 0.0027(18) 0.0050(17)
O30 0.018(2) 0.025(3) 0.030(3) 0.002(2) 0.011(2) -0.0007(19)
O31 0.020(2) 0.011(2) 0.053(3) 0.004(2) 0.009(2) 0.0048(17)
O32 0.020(2) 0.033(3) 0.031(3) 0.000(2) -0.002(2) -0.007(2)
O33 0.016(2) 0.031(3) 0.033(2) -0.015(2) 0.008(2) -0.004(2)
O34 0.022(2) 0.013(2) 0.054(3) -0.011(2) 0.017(2) -0.0073(17)
O35 0.052(4) 0.052(4) 0.057(4) 0.011(3) 0.030(3) 0.007(3)
O36 0.028(2) 0.039(3) 0.022(2) 0.002(2) 0.004(2) 0.009(2)
O37 0.044(3) 0.030(3) 0.076(4) 0.020(3) 0.037(3) 0.019(2)
O40 0.044(3) 0.070(5) 0.054(4) -0.003(3) 0.014(3) 0.002(3)
O42 0.024(3) 0.075(5) 0.236(10) -0.090(6) 0.037(5) -0.008(3)

loop_
_atom_type_symbol
_atom_type_description
_atom_type_scat_dispersion_real
_atom_type_scat_dispersion_imag
_atom_type_scat_source
C C 0.0033 0.0016 'International Tables Vol C Tables 4.2.6.8 and 6.1.1.4'
H H 0.0000 0.0000 'International Tables Vol C Tables 4.2.6.8 and 6.1.1.4'
N N 0.0061 0.0033 'International Tables Vol C Tables 4.2.6.8 and 6.1.1.4'
O O 0.0106 0.0060 'International Tables Vol C Tables 4.2.6.8 and 6.1.1.4'
P P 0.1023 0.0942 'International Tables Vol C Tables 4.2.6.8 and 6.1.1.4'
Ni Ni 0.3393 1.1124 'International Tables Vol C Tables 4.2.6.8 and 6.1.1.4'

loop_
_geom_angle_atom_site_label_1
_geom_angle_atom_site_label_2
_geom_angle_atom_site_label_3
_geom_angle
_geom_angle_site_symmetry_1
_geom_angle_site_symmetry_3
O8 Ni1 O6 173.02(18) . .
O8 Ni1 O5 93.58(17) . .
O6 Ni1 O5 93.37(17) . .
O8 Ni1 O7 89.37(18) . .
O6 Ni1 O7 83.68(18) . .
O5 Ni1 O7 177.02(18) . .
O8 Ni1 N3 87.95(19) . .
O6 Ni1 N3 92.9(2) . .
O5 Ni1 N3 88.36(19) . .
O7 Ni1 N3 92.22(19) . .
O8 Ni1 N4 88.58(19) . .
O6 Ni1 N4 91.4(2) . .
O5 Ni1 N4 84.1(2) . .
O7 Ni1 N4 95.5(2) . .
N3 Ni1 N4 171.5(2) . .
O9 Ni2 O13 87.70(18) . .
O9 Ni2 N2 89.5(2) . .
O13 Ni2 N2 87.0(2) . .
O9 Ni2 O10 91.42(19) . .
O13 Ni2 O10 179.10(18) . .
N2 Ni2 O10 92.8(2) . .
O9 Ni2 O11 176.27(18) . .
O13 Ni2 O11 95.38(18) . .
N2 Ni2 O11 88.6(2) . .
O10 Ni2 O11 85.48(18) . .
O9 Ni2 N1 87.86(19) . .
O13 Ni2 N1 88.7(2) . .
N2 Ni2 N1 175.0(3) . .
O10 Ni2 N1 91.4(2) . .
O11 Ni2 N1 94.28(19) . .
O5 P3 O4 111.7(3) . .
O5 P3 O3 113.2(3) . .
O4 P3 O3 114.3(2) . .
O5 P3 O2 106.3(3) . .
O4 P3 O2 106.9(3) . .
O3 P3 O2 103.6(3) . .
O15 P4 O13 112.6(3) . .
O15 P4 O14 113.8(3) . .
O13 P4 O14 111.1(3) . .
O15 P4 O16 103.5(2) . .
O13 P4 O16 107.5(3) . .
O14 P4 O16 107.7(3) . .
C19 C1 C2 120.3(6) 1_756 .
C1 C2 C3 115.9(6) . .
C1 C2 C5 122.3(6) . .
C3 C2 C5 121.8(6) . .
C20 C3 C2 119.9(7) 1_756 .
C5 C4 C8 120.7(6) . .
C4 C5 C6 116.0(6) . .
C4 C5 C2 122.6(6) . .
C6 C5 C2 121.4(6) . .
C7 C6 C5 120.4(6) . .
N1 C7 C6 123.8(6) . .
N1 C8 C4 122.8(7) . .
N2 C9 C10 122.7(7) . .
C11 C10 C9 121.2(7) . .
C10 C11 C12 116.6(6) . .
C10 C11 C14 123.1(6) . .
C12 C11 C14 120.3(6) . .
C11 C12 C13 120.3(6) . .
N2 C13 C12 122.3(6) . .
C15 C14 C18 117.3(6) . .
C15 C14 C11 121.7(6) . .
C18 C14 C11 121.0(6) . .
C14 C15 C16 118.6(6) . .
N3 C16 C15 124.0(6) . .
N3 C17 C18 124.2(7) . .
C17 C18 C14 119.3(7) . .
N4 C19 C1 123.9(7) . 1_354
N4 C20 C3 123.6(7) . 1_354
N7 C21 N5 117.3(6) . .
N7 C21 C22 120.9(6) . .
N5 C21 C22 121.8(7) . .
C23 C22 C21 118.2(6) . .
C22 C23 N6 119.7(6) . .
O1 C24 N5 122.0(6) . .
O1 C24 N6 119.4(6) . .
N5 C24 N6 118.5(6) . .
O16 C25 C26 111.4(5) . .
O30 C26 C25 109.5(6) . .
O30 C26 C43 102.6(5) . .
C25 C26 C43 117.0(6) . .
O30 C28 N10 109.4(5) . .
O30 C28 C42 108.0(5) . .
N10 C28 C42 112.4(5) . .
C33 C32 N10 121.9(6) . .
C32 C33 C34 116.9(6) . .
N9 C34 N8 116.7(6) . .
N9 C34 C33 122.1(6) . .
N8 C34 C33 121.3(6) . .
O23 C35 N8 121.9(6) . .
O23 C35 N10 117.7(6) . .
N8 C35 N10 120.3(6) . .
O2 C36 C37 108.8(5) . .
O28 C37 C45 102.8(5) . .
O28 C37 C36 109.3(5) . .
C45 C37 C36 119.2(5) . .
O28 C41 N6 110.5(5) . .
O28 C41 C44 107.0(5) . .
N6 C41 C44 110.7(5) . .
O31 C42 C43 108.2(5) . .
O31 C42 C28 111.4(5) . .
C43 C42 C28 99.3(5) . .
O32 C43 C26 111.6(5) . .
O32 C43 C42 112.6(5) . .
C26 C43 C42 102.0(5) . .
O34 C44 C41 110.1(5) . .
O34 C44 C45 107.5(5) . .
C41 C44 C45 99.6(5) . .
O33 C45 C37 114.3(5) . .
O33 C45 C44 112.0(5) . .
C37 C45 C44 100.5(5) . .
C7 N1 C8 116.3(6) . .
C7 N1 Ni2 119.0(4) . .
C8 N1 Ni2 124.4(5) . .
C9 N2 C13 116.9(5) . .
C9 N2 Ni2 125.3(5) . .
C13 N2 Ni2 117.2(4) . .
C17 N3 C16 116.6(5) . .
C17 N3 Ni1 122.0(4) . .
C16 N3 Ni1 120.9(4) . .
C19 N4 C20 116.5(6) . .
C19 N4 Ni1 119.9(4) . .
C20 N4 Ni1 123.0(4) . .
C21 N5 C24 120.4(6) . .
C23 N6 C24 121.2(5) . .
C23 N6 C41 123.6(5) . .
C24 N6 C41 115.2(5) . .
C35 N8 C34 119.8(6) . .
C32 N10 C35 119.4(5) . .
C32 N10 C28 121.5(5) . .
C35 N10 C28 119.1(5) . .
C36 O2 P3 117.5(4) . .
P3 O5 Ni1 131.7(3) . .
P4 O13 Ni2 128.9(3) . .
C25 O16 P4 120.0(4) . .
C41 O28 C37 109.3(4) . .
C28 O30 C26 108.8(5) . .

loop_
_geom_bond_atom_site_label_1
_geom_bond_atom_site_label_2
_geom_bond_distance
_geom_bond_site_symmetry_2
Ni1 O8 2.076(4) .
Ni1 O6 2.079(4) .
Ni1 O5 2.082(5) .
Ni1 O7 2.100(5) .
Ni1 N3 2.103(5) .
Ni1 N4 2.116(5) .
Ni2 O9 2.062(4) .
Ni2 O13 2.081(4) .
Ni2 N2 2.087(5) .
Ni2 O10 2.094(5) .
Ni2 O11 2.103(4) .
Ni2 N1 2.130(5) .
P3 O5 1.523(4) .
P3 O4 1.528(4) .
P3 O3 1.533(5) .
P3 O2 1.626(5) .
P4 O15 1.508(5) .
P4 O13 1.525(4) .
P4 O14 1.538(5) .
P4 O16 1.618(5) .
C1 C19 1.375(8) 1_756
C1 C2 1.405(9) .
C2 C3 1.407(9) .
C2 C5 1.479(8) .
C3 C20 1.387(9) 1_756
C4 C5 1.369(9) .
C4 C8 1.391(9) .
C5 C6 1.402(9) .
C6 C7 1.371(9) .
C7 N1 1.330(9) .
C8 N1 1.354(8) .
C9 N2 1.336(9) .
C9 C10 1.390(9) .
C10 C11 1.372(9) .
C11 C12 1.382(9) .
C11 C14 1.507(8) .
C12 C13 1.400(8) .
C13 N2 1.359(8) .
C14 C15 1.383(9) .
C14 C18 1.405(9) .
C15 C16 1.403(8) .
C16 N3 1.347(8) .
C17 N3 1.314(8) .
C17 C18 1.389(9) .
C19 N4 1.342(9) .
C19 C1 1.375(8) 1_354
C20 N4 1.349(8) .
C20 C3 1.387(9) 1_354
C21 N7 1.330(9) .
C21 N5 1.330(9) .
C21 C22 1.432(9) .
C22 C23 1.348(9) .
C23 N6 1.386(7) .
C24 O1 1.238(8) .
C24 N5 1.370(9) .
C24 N6 1.398(8) .
C25 O16 1.426(8) .
C25 C26 1.494(8) .
C26 O30 1.458(8) .
C26 C43 1.510(9) .
C28 O30 1.421(7) .
C28 N10 1.493(8) .
C28 C42 1.541(9) .
C32 C33 1.337(9) .
C32 N10 1.371(7) .
C33 C34 1.427(9) .
C34 N9 1.343(9) .
C34 N8 1.359(8) .
C35 O23 1.267(7) .
C35 N8 1.333(8) .
C35 N10 1.390(8) .
C36 O2 1.433(8) .
C36 C37 1.525(8) .
C37 O28 1.462(7) .
C37 C45 1.513(8) .
C41 O28 1.414(6) .
C41 N6 1.485(8) .
C41 C44 1.529(8) .
C42 O31 1.412(7) .
C42 C43 1.539(8) .
C43 O32 1.426(7) .
C44 O34 1.410(7) .
C44 C45 1.542(8) .
C45 O33 1.425(7) .
